data_1566548
loop_
_publ_author_name
'Wittmann, Christopher'
'Bacher, Felix'
'Enyedy, Eva A.'
'D\"om\"ot\"or, Orsolya'
'Spengler, Gabriella'
'Madejski, Christian'
'Reynisson, J\'ohannes'
'Arion, Vladimir B.'

_publ_section_title
;
 Highly Antiproliferative Latonduine and Indolo[2,3-<i>c</i>]quinoline
 Derivatives: Complex Formation with Copper(II) Markedly Changes the
 Kinase Inhibitory Profile.
;
_journal_issue 3
_journal_name_full 'Journal of medicinal chemistry'
_journal_page_first 2238
_journal_page_last 2261
_journal_paper_doi 10.1021/acs.jmedchem.1c01740
_journal_volume 65
_journal_year 2022
_chemical_formula_moiety 'C33 H39 Cl Cu N8 O3'
_chemical_formula_sum 'C33 H39 Cl Cu N8 O3'
_chemical_formula_weight 694.71
_space_group_crystal_system monoclinic
_space_group_IT_number 15
_space_group_name_Hall '-C 2yc'
_space_group_name_H-M_alt 'C 1 2/c 1'
_atom_sites_solution_hydrogens geom
_audit_creation_method SHELXL-2014
_cell_angle_alpha 90
_cell_angle_beta 118.948(4)
_cell_angle_gamma 90
_cell_formula_units_Z 8
_cell_length_a 37.667(6)
_cell_length_b 10.5159(16)
_cell_length_c 19.220(3)
_cell_measurement_reflns_used 3456
_cell_measurement_temperature 200(2)
_cell_measurement_theta_max 24.564
_cell_measurement_theta_min 3.034
_cell_volume 6661.9(18)
_computing_cell_refinement 'Bruker SAINT'
_computing_data_collection 'Bruker APEX2'
_computing_data_reduction 'Bruker SAINT'
_computing_molecular_graphics 'Bruker SHELXTL'
_computing_publication_material 'Bruker SHELXTL'
_computing_structure_refinement 'SHELXL-2014 (Sheldrick, 2014)'
_computing_structure_solution 'SHELXS-2014 (Sheldrick, 2014)'
_diffrn_ambient_temperature 200(2)
_diffrn_measured_fraction_theta_full 0.994
_diffrn_measured_fraction_theta_max 0.955
_diffrn_measurement_device_type 'Bruker X8 APEXII CCD'
_diffrn_measurement_method '\f and \w scans'
_diffrn_radiation_type MoK\a
_diffrn_radiation_wavelength 0.71073
_diffrn_reflns_av_R_equivalents 0.0661
_diffrn_reflns_av_unetI/netI 0.0567
_diffrn_reflns_Laue_measured_fraction_full 0.994
_diffrn_reflns_Laue_measured_fraction_max 0.955
_diffrn_reflns_limit_h_max 46
_diffrn_reflns_limit_h_min -44
_diffrn_reflns_limit_k_max 12
_diffrn_reflns_limit_k_min -13
_diffrn_reflns_limit_l_max 22
_diffrn_reflns_limit_l_min -23
_diffrn_reflns_number 58820
_diffrn_reflns_point_group_measured_fraction_full 0.994
_diffrn_reflns_point_group_measured_fraction_max 0.955
_diffrn_reflns_theta_full 25.242
_diffrn_reflns_theta_max 26.390
_diffrn_reflns_theta_min 2.033
_exptl_absorpt_coefficient_mu 0.782
_exptl_absorpt_correction_T_max 0.9436
_exptl_absorpt_correction_T_min 0.8917
_exptl_absorpt_correction_type multi-scan
_exptl_absorpt_process_details SADABS
_exptl_crystal_density_diffrn 1.385
_exptl_crystal_description block
_exptl_crystal_F_000 2904
_exptl_crystal_size_max 0.150
_exptl_crystal_size_mid 0.150
_exptl_crystal_size_min 0.075
_refine_diff_density_max 0.522
_refine_diff_density_min -0.495
_refine_diff_density_rms 0.068
_refine_ls_extinction_method none
_refine_ls_goodness_of_fit_ref 1.011
_refine_ls_hydrogen_treatment constr
_refine_ls_matrix_type full
_refine_ls_number_parameters 416
_refine_ls_number_reflns 6523
_refine_ls_number_restraints 9
_refine_ls_restrained_S_all 1.015
_refine_ls_R_factor_all 0.0884
_refine_ls_R_factor_gt 0.0457
_refine_ls_shift/su_max 0.001
_refine_ls_shift/su_mean 0.000
_refine_ls_structure_factor_coef Fsqd
_refine_ls_weighting_details 'w=1/[\s^2^(Fo^2^)+(0.0431P)^2^+14.3083P] where P=(Fo^2^+2Fc^2^)/3'
_refine_ls_weighting_scheme calc
_refine_ls_wR_factor_gt 0.0931
_refine_ls_wR_factor_ref 0.1086
_reflns_Friedel_coverage 0.000
_reflns_number_gt 4437
_reflns_number_total 6523
_reflns_threshold_expression 'I > 2\s(I)'
_cod_data_source_file jm1c01740_si_010.cif
_cod_data_source_block chwi055
_cod_original_cell_volume 6662.0(18)
_cod_original_sg_symbol_H-M 'C 2/c'
_cod_database_code 1566548
_shelx_space_group_comment
;
The symmetry employed for this shelxl refinement is uniquely defined
by the following loop, which should always be used as a source of
symmetry information in preference to the above space-group names.
They are only intended as comments.
;
_shelx_estimated_absorpt_t_min 0.892
_shelx_estimated_absorpt_t_max 0.944
_shelxl_version_number 2014-3

loop_
_space_group_symop_operation_xyz
'x, y, z'
'-x, y, -z+1/2'
'x+1/2, y+1/2, z'
'-x+1/2, y+1/2, -z+1/2'
'-x, -y, -z'
'x, -y, z-1/2'
'-x+1/2, -y+1/2, -z'
'x+1/2, -y+1/2, z-1/2'

loop_
_atom_site_label
_atom_site_type_symbol
_atom_site_fract_x
_atom_site_fract_y
_atom_site_fract_z
_atom_site_U_iso_or_equiv
_atom_site_adp_type
_atom_site_occupancy
_atom_site_site_symmetry_order
_atom_site_calc_flag
_atom_site_refinement_flags_posn
_atom_site_refinement_flags_adp
_atom_site_refinement_flags_occupancy
_atom_site_disorder_assembly
_atom_site_disorder_group
Cu Cu 0.27602(2) 0.40646(3) 0.43243(2) 0.02412(12) Uani 1 1 d . . . . .
Cl Cl 0.30140(2) 0.58015(7) 0.50753(5) 0.0365(2) Uani 1 1 d . . . . .
C1 C 0.44916(9) 0.2228(3) 0.55604(19) 0.0357(8) Uani 1 1 d . . . . .
H1 H 0.4608 0.1453 0.5513 0.043 Uiso 1 1 calc R U . . .
C2 C 0.46861(10) 0.2924(4) 0.6259(2) 0.0485(10) Uani 1 1 d . . . . .
H2 H 0.4934 0.2624 0.6686 0.058 Uiso 1 1 calc R U . . .
C3 C 0.45198(11) 0.4051(4) 0.6336(2) 0.0523(10) Uani 1 1 d . . . . .
H3 H 0.4652 0.4526 0.6816 0.063 Uiso 1 1 calc R U . . .
C4 C 0.41604(10) 0.4484(3) 0.5713(2) 0.0386(8) Uani 1 1 d . . . . .
H4 H 0.4046 0.5258 0.5768 0.046 Uiso 1 1 calc R U . . .
C4A C 0.39626(9) 0.3805(3) 0.50049(19) 0.0279(7) Uani 1 1 d . . . . .
C5 C 0.35743(8) 0.4277(3) 0.43184(19) 0.0290(7) Uani 1 1 d . . . . .
H5A H 0.3532 0.5175 0.4414 0.035 Uiso 1 1 calc R U . . .
H5B H 0.3598 0.4245 0.3827 0.035 Uiso 1 1 calc R U . . .
N6 N 0.32219(7) 0.3522(2) 0.42021(14) 0.0242(5) Uani 1 1 d . . . . .
C7 C 0.31758(8) 0.2354(3) 0.39169(16) 0.0229(6) Uani 1 1 d . . . . .
C7A C 0.34863(8) 0.1735(3) 0.37820(17) 0.0250(7) Uani 1 1 d . . . . .
N8 N 0.33838(7) 0.0796(2) 0.32252(14) 0.0274(6) Uani 1 1 d . . . . .
H8 H 0.3135 0.0544 0.2895 0.033 Uiso 1 1 calc R U . . .
C8A C 0.37289(9) 0.0309(3) 0.32623(17) 0.0271(7) Uani 1 1 d . . . . .
C9 C 0.37715(10) -0.0648(3) 0.28047(19) 0.0344(8) Uani 1 1 d . . . . .
H9 H 0.3541 -0.1074 0.2402 0.041 Uiso 1 1 calc R U . . .
C10 C 0.41555(10) -0.0950(3) 0.2956(2) 0.0409(8) Uani 1 1 d . . . . .
H10 H 0.4194 -0.1606 0.2658 0.049 Uiso 1 1 calc R U . . .
C11 C 0.44947(10) -0.0304(3) 0.3546(2) 0.0416(9) Uani 1 1 d . . . . .
H11 H 0.4758 -0.0517 0.3630 0.050 Uiso 1 1 calc R U . . .
C12 C 0.44555(9) 0.0625(3) 0.4005(2) 0.0346(8) Uani 1 1 d . . . . .
H12 H 0.4688 0.1044 0.4405 0.042 Uiso 1 1 calc R U . . .
C12A C 0.40652(9) 0.0949(3) 0.38734(17) 0.0267(7) Uani 1 1 d . . . . .
C12B C 0.39059(8) 0.1866(3) 0.42105(17) 0.0256(7) Uani 1 1 d . . . . .
C12C C 0.41278(8) 0.2650(3) 0.49261(17) 0.0264(7) Uani 1 1 d . . . . .
N13 N 0.28450(7) 0.1630(2) 0.37380(14) 0.0237(5) Uani 1 1 d . . . . .
N14 N 0.25932(7) 0.2335(2) 0.39097(13) 0.0222(5) Uani 1 1 d . . . . .
C15 C 0.22524(9) 0.1932(3) 0.38308(16) 0.0247(7) Uani 1 1 d . . . . .
H15 H 0.2153 0.1101 0.3647 0.030 Uiso 1 1 calc R U . . .
C16 C 0.20320(8) 0.2844(3) 0.40443(16) 0.0220(6) Uani 1 1 d . . . . .
N17 N 0.22186(7) 0.3988(2) 0.42969(14) 0.0237(5) Uani 1 1 d . . . . .
C18 C 0.20423(9) 0.4886(3) 0.45178(17) 0.0269(7) Uani 1 1 d . . . . .
H18 H 0.2175 0.5684 0.4689 0.032 Uiso 1 1 calc R U . . .
C19 C 0.16746(9) 0.4711(3) 0.45100(17) 0.0260(7) Uani 1 1 d . . . . .
C20 C 0.14813(9) 0.3546(3) 0.42386(17) 0.0268(7) Uani 1 1 d . . . . .
H20 H 0.1226 0.3395 0.4212 0.032 Uiso 1 1 calc R U . . .
C21 C 0.16599(8) 0.2608(3) 0.40077(16) 0.0244(7) Uani 1 1 d . . . . .
H21 H 0.1530 0.1809 0.3826 0.029 Uiso 1 1 calc R U . . .
C22 C 0.15184(9) 0.5730(3) 0.48461(18) 0.0283(7) Uani 1 1 d . . . . .
H22A H 0.1595 0.5509 0.5402 0.034 Uiso 1 1 calc R U . . .
H22B H 0.1651 0.6547 0.4854 0.034 Uiso 1 1 calc R U . . .
N23 N 0.10809(7) 0.5894(2) 0.43969(15) 0.0298(6) Uani 1 1 d . . . . .
C24 C 0.09435(10) 0.6720(3) 0.4834(2) 0.0384(8) Uani 1 1 d . . . . .
H24A H 0.1078 0.7560 0.4924 0.046 Uiso 1 1 calc R U . . .
H24B H 0.1019 0.6339 0.5358 0.046 Uiso 1 1 calc R U . . .
C25 C 0.04903(11) 0.6884(4) 0.4366(3) 0.0577(11) Uani 1 1 d . . . . .
H25A H 0.0358 0.6050 0.4317 0.069 Uiso 1 1 calc R U . . .
H25B H 0.0402 0.7463 0.4658 0.069 Uiso 1 1 calc R U . . .
O26 O 0.03621(7) 0.7382(3) 0.35952(18) 0.0635(8) Uani 1 1 d . . . . .
C27 C 0.04998(11) 0.6578(4) 0.3177(2) 0.0591(11) Uani 1 1 d . . . . .
H27A H 0.0414 0.6938 0.2643 0.071 Uiso 1 1 calc R U . . .
H27B H 0.0374 0.5728 0.3106 0.071 Uiso 1 1 calc R U . . .
C28 C 0.09556(10) 0.6443(4) 0.36189(19) 0.0418(9) Uani 1 1 d . . . . .
H28A H 0.1044 0.5889 0.3315 0.050 Uiso 1 1 calc R U . . .
H28B H 0.1084 0.7287 0.3679 0.050 Uiso 1 1 calc R U . . .
N1 N 0.24640(8) 0.3362(3) 0.19893(15) 0.0348(6) Uani 1 1 d . . . . .
O1 O 0.23795(6) 0.4682(2) 0.28385(12) 0.0343(5) Uani 1 1 d . . . . .
C29 C 0.25670(10) 0.4330(3) 0.24882(19) 0.0336(8) Uani 1 1 d . . . . .
H29 H 0.2803 0.4796 0.2587 0.040 Uiso 1 1 calc R U . . .
C30 C 0.27018(12) 0.3028(4) 0.1602(2) 0.0499(10) Uani 1 1 d . . . . .
H30A H 0.2940 0.3583 0.1799 0.075 Uiso 1 1 calc R U . . .
H30B H 0.2535 0.3137 0.1026 0.075 Uiso 1 1 calc R U . . .
H30C H 0.2790 0.2141 0.1720 0.075 Uiso 1 1 calc R U . . .
C31 C 0.21090(10) 0.2589(3) 0.1808(2) 0.0428(9) Uani 1 1 d . . . . .
H31A H 0.1986 0.2881 0.2127 0.064 Uiso 1 1 calc R U . . .
H31B H 0.2190 0.1697 0.1933 0.064 Uiso 1 1 calc R U . . .
H31C H 0.1912 0.2669 0.1242 0.064 Uiso 1 1 calc R U . . .
N2 N 0.41842(12) 0.4961(4) 0.3273(2) 0.0727(11) Uani 1 1 d D . . . .
C32 C 0.3917(3) 0.5893(10) 0.3211(7) 0.1000(15) Uani 0.5 1 d D . P A 2
H32 H 0.4013 0.6510 0.3623 0.120 Uiso 0.5 1 calc R U P A 2
C33 C 0.3817(3) 0.4777(11) 0.2624(7) 0.1000(15) Uani 0.5 1 d D . P A 1
H33 H 0.3786 0.4117 0.2261 0.120 Uiso 0.5 1 calc R U P A 1
O2 O 0.3566(2) 0.6013(7) 0.2677(4) 0.0788(14) Uiso 0.5 1 d D . P A 2
C34 C 0.4310(4) 0.5891(10) 0.3889(6) 0.1000(15) Uani 0.5 1 d D . P A 1
H34A H 0.4076 0.6397 0.3812 0.150 Uiso 0.5 1 calc R U P A 1
H34B H 0.4514 0.6449 0.3872 0.150 Uiso 0.5 1 calc R U P A 1
H34C H 0.4428 0.5463 0.4407 0.150 Uiso 0.5 1 calc R U P A 1
C36 C 0.4498(3) 0.4041(10) 0.3396(8) 0.1000(15) Uani 0.5 1 d D . P A 1
H36A H 0.4418 0.3574 0.2901 0.150 Uiso 0.5 1 calc R U P A 1
H36B H 0.4532 0.3444 0.3815 0.150 Uiso 0.5 1 calc R U P A 1
H36C H 0.4754 0.4486 0.3555 0.150 Uiso 0.5 1 calc R U P A 1
C37 C 0.4043(4) 0.4032(10) 0.2656(6) 0.1000(15) Uani 0.5 1 d D . P A 2
H37A H 0.4130 0.4263 0.2269 0.150 Uiso 0.5 1 calc R U P A 2
H37B H 0.3746 0.3996 0.2391 0.150 Uiso 0.5 1 calc R U P A 2
H37C H 0.4154 0.3198 0.2885 0.150 Uiso 0.5 1 calc R U P A 2
C35 C 0.4570(3) 0.4869(12) 0.3977(6) 0.1000(15) Uani 0.5 1 d D . P A 2
H35A H 0.4785 0.5108 0.3854 0.150 Uiso 0.5 1 calc R U P A 2
H35B H 0.4613 0.3992 0.4175 0.150 Uiso 0.5 1 calc R U P A 2
H35C H 0.4576 0.5442 0.4384 0.150 Uiso 0.5 1 calc R U P A 2
O3 O 0.3531(2) 0.5427(7) 0.2496(4) 0.0788(14) Uiso 0.5 1 d D . P A 1

loop_
_atom_site_aniso_label
_atom_site_aniso_U_11
_atom_site_aniso_U_22
_atom_site_aniso_U_33
_atom_site_aniso_U_23
_atom_site_aniso_U_13
_atom_site_aniso_U_12
Cu 0.0208(2) 0.0236(2) 0.0281(2) 0.00016(16) 0.01198(16) -0.00034(16)
Cl 0.0357(4) 0.0304(4) 0.0455(5) -0.0104(4) 0.0213(4) -0.0082(4)
C1 0.0259(18) 0.0342(19) 0.039(2) -0.0035(15) 0.0090(16) 0.0043(15)
C2 0.0297(19) 0.054(2) 0.040(2) -0.0107(18) -0.0011(17) 0.0071(17)
C3 0.040(2) 0.054(2) 0.045(2) -0.020(2) 0.0060(18) -0.0012(19)
C4 0.0285(18) 0.0311(18) 0.049(2) -0.0133(16) 0.0125(17) -0.0025(14)
C4A 0.0202(16) 0.0257(17) 0.0389(18) -0.0007(14) 0.0153(14) -0.0053(13)
C5 0.0242(16) 0.0247(17) 0.0391(18) 0.0039(14) 0.0161(15) 0.0007(13)
N6 0.0190(13) 0.0243(14) 0.0269(14) 0.0032(11) 0.0093(11) 0.0008(11)
C7 0.0193(15) 0.0297(17) 0.0169(15) 0.0060(13) 0.0064(13) 0.0046(13)
C7A 0.0211(16) 0.0288(17) 0.0230(16) 0.0020(13) 0.0091(13) 0.0023(13)
N8 0.0193(13) 0.0364(15) 0.0246(13) -0.0047(12) 0.0092(11) -0.0020(12)
C8A 0.0232(16) 0.0321(17) 0.0234(16) 0.0029(13) 0.0094(14) 0.0022(14)
C9 0.0313(18) 0.043(2) 0.0271(17) -0.0061(15) 0.0122(15) -0.0011(15)
C10 0.040(2) 0.043(2) 0.041(2) -0.0070(17) 0.0201(17) 0.0076(17)
C11 0.0273(19) 0.048(2) 0.050(2) -0.0020(18) 0.0188(18) 0.0118(16)
C12 0.0231(17) 0.0376(19) 0.0393(19) -0.0011(15) 0.0122(15) 0.0023(14)
C12A 0.0221(15) 0.0296(17) 0.0292(16) 0.0019(14) 0.0129(13) 0.0023(14)
C12B 0.0203(16) 0.0286(17) 0.0262(16) 0.0009(13) 0.0098(14) 0.0009(13)
C12C 0.0197(15) 0.0284(17) 0.0297(17) 0.0000(13) 0.0108(14) -0.0029(13)
N13 0.0194(13) 0.0279(14) 0.0243(13) 0.0001(11) 0.0111(11) 0.0022(11)
N14 0.0191(13) 0.0264(13) 0.0190(13) 0.0023(10) 0.0075(11) 0.0003(11)
C15 0.0244(17) 0.0257(16) 0.0208(16) 0.0003(13) 0.0085(13) -0.0015(13)
C16 0.0195(15) 0.0275(16) 0.0165(14) 0.0038(12) 0.0067(12) 0.0010(13)
N17 0.0218(13) 0.0231(13) 0.0261(13) 0.0017(11) 0.0115(11) 0.0014(11)
C18 0.0267(17) 0.0245(16) 0.0262(16) 0.0017(13) 0.0102(14) -0.0001(13)
C19 0.0256(16) 0.0279(17) 0.0244(16) 0.0032(13) 0.0121(14) 0.0038(13)
C20 0.0212(16) 0.0337(17) 0.0269(17) 0.0046(14) 0.0128(14) 0.0005(14)
C21 0.0244(16) 0.0260(16) 0.0223(16) 0.0018(13) 0.0109(13) -0.0010(13)
C22 0.0259(16) 0.0310(18) 0.0277(16) -0.0006(14) 0.0128(14) 0.0008(14)
N23 0.0240(13) 0.0285(14) 0.0369(15) -0.0021(12) 0.0149(12) 0.0030(12)
C24 0.037(2) 0.0333(19) 0.049(2) -0.0057(16) 0.0237(18) 0.0024(15)
C25 0.036(2) 0.055(3) 0.083(3) -0.019(2) 0.030(2) 0.0061(19)
O26 0.0344(15) 0.0590(18) 0.074(2) -0.0129(16) 0.0075(14) 0.0180(13)
C27 0.041(2) 0.062(3) 0.051(2) -0.009(2) 0.004(2) 0.014(2)
C28 0.034(2) 0.048(2) 0.035(2) 0.0006(16) 0.0101(16) 0.0066(17)
N1 0.0416(17) 0.0321(15) 0.0318(15) 0.0058(13) 0.0185(14) 0.0044(13)
O1 0.0335(13) 0.0378(13) 0.0304(12) 0.0078(10) 0.0145(11) 0.0083(10)
C29 0.0331(19) 0.0318(19) 0.0271(17) 0.0107(14) 0.0076(15) 0.0060(15)
C30 0.061(3) 0.051(2) 0.045(2) 0.0047(18) 0.032(2) 0.010(2)
C31 0.047(2) 0.037(2) 0.0346(19) 0.0035(16) 0.0120(17) -0.0033(17)
N2 0.069(3) 0.070(3) 0.091(3) 0.011(2) 0.049(2) 0.011(2)
C32 0.101(4) 0.093(4) 0.123(4) 0.014(3) 0.067(3) 0.005(3)
C33 0.101(4) 0.093(4) 0.123(4) 0.014(3) 0.067(3) 0.005(3)
C34 0.101(4) 0.093(4) 0.123(4) 0.014(3) 0.067(3) 0.005(3)
C36 0.101(4) 0.093(4) 0.123(4) 0.014(3) 0.067(3) 0.005(3)
C37 0.101(4) 0.093(4) 0.123(4) 0.014(3) 0.067(3) 0.005(3)
C35 0.101(4) 0.093(4) 0.123(4) 0.014(3) 0.067(3) 0.005(3)

loop_
_atom_type_symbol
_atom_type_description
_atom_type_scat_dispersion_real
_atom_type_scat_dispersion_imag
_atom_type_scat_source
C C 0.0033 0.0016 'International Tables Vol C Tables 4.2.6.8 and 6.1.1.4'
H H 0.0000 0.0000 'International Tables Vol C Tables 4.2.6.8 and 6.1.1.4'
Cl Cl 0.1484 0.1585 'International Tables Vol C Tables 4.2.6.8 and 6.1.1.4'
N N 0.0061 0.0033 'International Tables Vol C Tables 4.2.6.8 and 6.1.1.4'
Cu Cu 0.3201 1.2651 'International Tables Vol C Tables 4.2.6.8 and 6.1.1.4'
O O 0.0106 0.0060 'International Tables Vol C Tables 4.2.6.8 and 6.1.1.4'

loop_
_geom_angle_atom_site_label_1
_geom_angle_atom_site_label_2
_geom_angle_atom_site_label_3
_geom_angle
_geom_angle_site_symmetry_1
_geom_angle_site_symmetry_3
_geom_angle_publ_flag
N6 Cu N14 78.99(10) . . ?
N6 Cu N17 159.27(10) . . ?
N14 Cu N17 80.28(9) . . ?
N6 Cu Cl 100.92(7) . . ?
N14 Cu Cl 166.40(7) . . ?
N17 Cu Cl 99.23(7) . . ?
C2 C1 C12C 120.9(3) . . ?
C2 C1 H1 119.5 . . ?
C12C C1 H1 119.5 . . ?
C3 C2 C1 120.1(3) . . ?
C3 C2 H2 119.9 . . ?
C1 C2 H2 119.9 . . ?
C4 C3 C2 119.7(3) . . ?
C4 C3 H3 120.2 . . ?
C2 C3 H3 120.2 . . ?
C3 C4 C4A 121.0(3) . . ?
C3 C4 H4 119.5 . . ?
C4A C4 H4 119.5 . . ?
C4 C4A C12C 119.6(3) . . ?
C4 C4A C5 121.5(3) . . ?
C12C C4A C5 118.9(3) . . ?
N6 C5 C4A 112.3(2) . . ?
N6 C5 H5A 109.1 . . ?
C4A C5 H5A 109.1 . . ?
N6 C5 H5B 109.1 . . ?
C4A C5 H5B 109.1 . . ?
H5A C5 H5B 107.9 . . ?
C7 N6 C5 119.5(2) . . ?
C7 N6 Cu 112.11(18) . . ?
C5 N6 Cu 128.10(19) . . ?
N6 C7 N13 123.2(2) . . ?
N6 C7 C7A 122.0(3) . . ?
N13 C7 C7A 114.8(3) . . ?
N8 C7A C12B 110.1(2) . . ?
N8 C7A C7 120.8(3) . . ?
C12B C7A C7 128.8(3) . . ?
C8A N8 C7A 109.2(2) . . ?
C8A N8 H8 125.4 . . ?
C7A N8 H8 125.4 . . ?
N8 C8A C9 129.3(3) . . ?
N8 C8A C12A 108.2(3) . . ?
C9 C8A C12A 122.5(3) . . ?
C10 C9 C8A 117.8(3) . . ?
C10 C9 H9 121.1 . . ?
C8A C9 H9 121.1 . . ?
C9 C10 C11 120.9(3) . . ?
C9 C10 H10 119.6 . . ?
C11 C10 H10 119.6 . . ?
C12 C11 C10 121.7(3) . . ?
C12 C11 H11 119.2 . . ?
C10 C11 H11 119.2 . . ?
C11 C12 C12A 119.1(3) . . ?
C11 C12 H12 120.5 . . ?
C12A C12 H12 120.5 . . ?
C12 C12A C8A 118.1(3) . . ?
C12 C12A C12B 134.9(3) . . ?
C8A C12A C12B 106.9(2) . . ?
C7A C12B C12A 105.5(3) . . ?
C7A C12B C12C 125.4(3) . . ?
C12A C12B C12C 128.5(3) . . ?
C1 C12C C4A 118.6(3) . . ?
C1 C12C C12B 120.9(3) . . ?
C4A C12C C12B 120.3(3) . . ?
C7 N13 N14 107.1(2) . . ?
C15 N14 N13 124.2(2) . . ?
C15 N14 Cu 117.2(2) . . ?
N13 N14 Cu 118.56(17) . . ?
N14 C15 C16 115.0(3) . . ?
N14 C15 H15 122.5 . . ?
C16 C15 H15 122.5 . . ?
N17 C16 C21 120.7(3) . . ?
N17 C16 C15 114.7(2) . . ?
C21 C16 C15 124.6(3) . . ?
C18 N17 C16 119.2(2) . . ?
C18 N17 Cu 128.0(2) . . ?
C16 N17 Cu 112.73(18) . . ?
N17 C18 C19 123.3(3) . . ?
N17 C18 H18 118.4 . . ?
C19 C18 H18 118.4 . . ?
C18 C19 C20 117.3(3) . . ?
C18 C19 C22 119.6(3) . . ?
C20 C19 C22 122.9(3) . . ?
C21 C20 C19 120.0(3) . . ?
C21 C20 H20 120.0 . . ?
C19 C20 H20 120.0 . . ?
C20 C21 C16 119.4(3) . . ?
C20 C21 H21 120.3 . . ?
C16 C21 H21 120.3 . . ?
N23 C22 C19 113.2(2) . . ?
N23 C22 H22A 108.9 . . ?
C19 C22 H22A 108.9 . . ?
N23 C22 H22B 108.9 . . ?
C19 C22 H22B 108.9 . . ?
H22A C22 H22B 107.7 . . ?
C28 N23 C22 111.6(2) . . ?
C28 N23 C24 109.0(3) . . ?
C22 N23 C24 110.1(2) . . ?
N23 C24 C25 109.8(3) . . ?
N23 C24 H24A 109.7 . . ?
C25 C24 H24A 109.7 . . ?
N23 C24 H24B 109.7 . . ?
C25 C24 H24B 109.7 . . ?
H24A C24 H24B 108.2 . . ?
O26 C25 C24 112.4(3) . . ?
O26 C25 H25A 109.1 . . ?
C24 C25 H25A 109.1 . . ?
O26 C25 H25B 109.1 . . ?
C24 C25 H25B 109.1 . . ?
H25A C25 H25B 107.9 . . ?
C25 O26 C27 109.7(3) . . ?
O26 C27 C28 111.3(3) . . ?
O26 C27 H27A 109.4 . . ?
C28 C27 H27A 109.4 . . ?
O26 C27 H27B 109.4 . . ?
C28 C27 H27B 109.4 . . ?
H27A C27 H27B 108.0 . . ?
N23 C28 C27 109.3(3) . . ?
N23 C28 H28A 109.8 . . ?
C27 C28 H28A 109.8 . . ?
N23 C28 H28B 109.8 . . ?
C27 C28 H28B 109.8 . . ?
H28A C28 H28B 108.3 . . ?
C29 N1 C31 121.1(3) . . ?
C29 N1 C30 121.3(3) . . ?
C31 N1 C30 117.6(3) . . ?
O1 C29 N1 125.3(3) . . ?
O1 C29 H29 117.4 . . ?
N1 C29 H29 117.4 . . ?
N1 C30 H30A 109.5 . . ?
N1 C30 H30B 109.5 . . ?
H30A C30 H30B 109.5 . . ?
N1 C30 H30C 109.5 . . ?
H30A C30 H30C 109.5 . . ?
H30B C30 H30C 109.5 . . ?
N1 C31 H31A 109.5 . . ?
N1 C31 H31B 109.5 . . ?
H31A C31 H31B 109.5 . . ?
N1 C31 H31C 109.5 . . ?
H31A C31 H31C 109.5 . . ?
H31B C31 H31C 109.5 . . ?
C32 N2 C37 117.1(8) . . ?
C33 N2 C34 130.0(7) . . ?
C32 N2 C35 119.9(8) . . ?
C37 N2 C35 122.7(7) . . ?
C33 N2 C36 116.2(8) . . ?
C34 N2 C36 113.7(8) . . ?
O2 C32 N2 126.7(10) . . ?
O2 C32 H32 116.7 . . ?
N2 C32 H32 116.7 . . ?
O3 C33 N2 121.5(10) . . ?
O3 C33 H33 119.2 . . ?
N2 C33 H33 119.2 . . ?
N2 C34 H34A 109.5 . . ?
N2 C34 H34B 109.5 . . ?
H34A C34 H34B 109.5 . . ?
N2 C34 H34C 109.5 . . ?
H34A C34 H34C 109.5 . . ?
H34B C34 H34C 109.5 . . ?
N2 C36 H36A 109.5 . . ?
N2 C36 H36B 109.5 . . ?
H36A C36 H36B 109.5 . . ?
N2 C36 H36C 109.5 . . ?
H36A C36 H36C 109.5 . . ?
H36B C36 H36C 109.5 . . ?
N2 C37 H37A 109.5 . . ?
N2 C37 H37B 109.5 . . ?
H37A C37 H37B 109.5 . . ?
N2 C37 H37C 109.5 . . ?
H37A C37 H37C 109.5 . . ?
H37B C37 H37C 109.5 . . ?
N2 C35 H35A 109.5 . . ?
N2 C35 H35B 109.5 . . ?
H35A C35 H35B 109.5 . . ?
N2 C35 H35C 109.5 . . ?
H35A C35 H35C 109.5 . . ?
H35B C35 H35C 109.5 . . ?

loop_
_geom_bond_atom_site_label_1
_geom_bond_atom_site_label_2
_geom_bond_distance
_geom_bond_site_symmetry_2
_geom_bond_publ_flag
Cu N6 1.949(2) . ?
Cu N14 1.963(2) . ?
Cu N17 2.017(2) . ?
Cu Cl 2.2355(9) . ?
C1 C2 1.387(5) . ?
C1 C12C 1.394(4) . ?
C1 H1 0.9500 . ?
C2 C3 1.382(5) . ?
C2 H2 0.9500 . ?
C3 C4 1.381(5) . ?
C3 H3 0.9500 . ?
C4 C4A 1.391(4) . ?
C4 H4 0.9500 . ?
C4A C12C 1.406(4) . ?
C4A C5 1.503(4) . ?
C5 N6 1.468(4) . ?
C5 H5A 0.9900 . ?
C5 H5B 0.9900 . ?
N6 C7 1.321(4) . ?
C7 N13 1.355(4) . ?
C7 C7A 1.467(4) . ?
C7A N8 1.368(4) . ?
C7A C12B 1.391(4) . ?
N8 C8A 1.366(4) . ?
N8 H8 0.8800 . ?
C8A C9 1.396(4) . ?
C8A C12A 1.413(4) . ?
C9 C10 1.368(4) . ?
C9 H9 0.9500 . ?
C10 C11 1.407(5) . ?
C10 H10 0.9500 . ?
C11 C12 1.370(4) . ?
C11 H11 0.9500 . ?
C12 C12A 1.408(4) . ?
C12 H12 0.9500 . ?
C12A C12B 1.444(4) . ?
C12B C12C 1.468(4) . ?
N13 N14 1.364(3) . ?
N14 C15 1.289(3) . ?
C15 C16 1.452(4) . ?
C15 H15 0.9500 . ?
C16 N17 1.359(4) . ?
C16 C21 1.391(4) . ?
N17 C18 1.336(4) . ?
C18 C19 1.390(4) . ?
C18 H18 0.9500 . ?
C19 C20 1.391(4) . ?
C19 C22 1.510(4) . ?
C20 C21 1.383(4) . ?
C20 H20 0.9500 . ?
C21 H21 0.9500 . ?
C22 N23 1.454(4) . ?
C22 H22A 0.9900 . ?
C22 H22B 0.9900 . ?
N23 C28 1.452(4) . ?
N23 C24 1.466(4) . ?
C24 C25 1.505(5) . ?
C24 H24A 0.9900 . ?
C24 H24B 0.9900 . ?
C25 O26 1.417(5) . ?
C25 H25A 0.9900 . ?
C25 H25B 0.9900 . ?
O26 C27 1.427(4) . ?
C27 C28 1.509(5) . ?
C27 H27A 0.9900 . ?
C27 H27B 0.9900 . ?
C28 H28A 0.9900 . ?
C28 H28B 0.9900 . ?
N1 C29 1.322(4) . ?
N1 C31 1.455(4) . ?
N1 C30 1.458(4) . ?
O1 C29 1.245(4) . ?
C29 H29 0.9500 . ?
C30 H30A 0.9800 . ?
C30 H30B 0.9800 . ?
C30 H30C 0.9800 . ?
C31 H31A 0.9800 . ?
C31 H31B 0.9800 . ?
C31 H31C 0.9800 . ?
N2 C33 1.355(9) . ?
N2 C32 1.367(9) . ?
N2 C37 1.425(8) . ?
N2 C34 1.428(8) . ?
N2 C35 1.431(8) . ?
N2 C36 1.454(7) . ?
C32 O2 1.227(8) . ?
C32 H32 0.9500 . ?
C33 O3 1.198(8) . ?
C33 H33 0.9500 . ?
C34 H34A 0.9800 . ?
C34 H34B 0.9800 . ?
C34 H34C 0.9800 . ?
C36 H36A 0.9800 . ?
C36 H36B 0.9800 . ?
C36 H36C 0.9800 . ?
C37 H37A 0.9800 . ?
C37 H37B 0.9800 . ?
C37 H37C 0.9800 . ?
C35 H35A 0.9800 . ?
C35 H35B 0.9800 . ?
C35 H35C 0.9800 . ?

loop_
_geom_hbond_atom_site_label_D
_geom_hbond_atom_site_label_H
_geom_hbond_atom_site_label_A
_geom_hbond_distance_DH
_geom_hbond_distance_HA
_geom_hbond_distance_DA
_geom_hbond_angle_DHA
_geom_hbond_site_symmetry_A
C5 H5A Cl 0.99 2.87 3.481(3) 120.5 .
N8 H8 O1 0.88 1.98 2.851(3) 169.8 4_545
C15 H15 O3 0.95 2.55 3.230(8) 129.0 4_545
C18 H18 Cl 0.95 2.88 3.417(3) 117.1 .
C31 H31B O1 0.98 2.57 3.500(4) 157.9 4_545

loop_
_geom_torsion_atom_site_label_1
_geom_torsion_atom_site_label_2
_geom_torsion_atom_site_label_3
_geom_torsion_atom_site_label_4
_geom_torsion
_geom_torsion_site_symmetry_1
_geom_torsion_site_symmetry_2
_geom_torsion_site_symmetry_3
_geom_torsion_site_symmetry_4
_geom_torsion_publ_flag
C12C C1 C2 C3 0.1(6) . . . . ?
C1 C2 C3 C4 -0.3(6) . . . . ?
C2 C3 C4 C4A -0.2(6) . . . . ?
C3 C4 C4A C12C 0.9(5) . . . . ?
C3 C4 C4A C5 -179.1(3) . . . . ?
C4 C4A C5 N6 -108.1(3) . . . . ?
C12C C4A C5 N6 71.8(3) . . . . ?
C4A C5 N6 C7 -71.7(3) . . . . ?
C4A C5 N6 Cu 114.6(2) . . . . ?
C5 N6 C7 N13 -175.1(2) . . . . ?
Cu N6 C7 N13 -0.4(3) . . . . ?
C5 N6 C7 C7A 6.0(4) . . . . ?
Cu N6 C7 C7A -179.3(2) . . . . ?
N6 C7 C7A N8 -154.1(3) . . . . ?
N13 C7 C7A N8 26.9(4) . . . . ?
N6 C7 C7A C12B 33.3(5) . . . . ?
N13 C7 C7A C12B -145.7(3) . . . . ?
C12B C7A N8 C8A -1.2(3) . . . . ?
C7 C7A N8 C8A -175.1(3) . . . . ?
C7A N8 C8A C9 -179.2(3) . . . . ?
C7A N8 C8A C12A 0.9(3) . . . . ?
N8 C8A C9 C10 179.1(3) . . . . ?
C12A C8A C9 C10 -0.9(5) . . . . ?
C8A C9 C10 C11 -0.8(5) . . . . ?
C9 C10 C11 C12 1.7(5) . . . . ?
C10 C11 C12 C12A -0.7(5) . . . . ?
C11 C12 C12A C8A -0.9(5) . . . . ?
C11 C12 C12A C12B -178.3(3) . . . . ?
N8 C8A C12A C12 -178.2(3) . . . . ?
C9 C8A C12A C12 1.8(5) . . . . ?
N8 C8A C12A C12B -0.2(3) . . . . ?
C9 C8A C12A C12B 179.9(3) . . . . ?
N8 C7A C12B C12A 1.1(3) . . . . ?
C7 C7A C12B C12A 174.3(3) . . . . ?
N8 C7A C12B C12C -170.9(3) . . . . ?
C7 C7A C12B C12C 2.3(5) . . . . ?
C12 C12A C12B C7A 177.1(3) . . . . ?
C8A C12A C12B C7A -0.5(3) . . . . ?
C12 C12A C12B C12C -11.3(6) . . . . ?
C8A C12A C12B C12C 171.1(3) . . . . ?
C2 C1 C12C C4A 0.6(5) . . . . ?
C2 C1 C12C C12B -175.2(3) . . . . ?
C4 C4A C12C C1 -1.1(4) . . . . ?
C5 C4A C12C C1 178.9(3) . . . . ?
C4 C4A C12C C12B 174.8(3) . . . . ?
C5 C4A C12C C12B -5.2(4) . . . . ?
C7A C12B C12C C1 140.9(3) . . . . ?
C12A C12B C12C C1 -29.2(5) . . . . ?
C7A C12B C12C C4A -34.9(4) . . . . ?
C12A C12B C12C C4A 155.1(3) . . . . ?
N6 C7 N13 N14 -0.1(4) . . . . ?
C7A C7 N13 N14 179.0(2) . . . . ?
C7 N13 N14 C15 -178.2(2) . . . . ?
C7 N13 N14 Cu 0.5(3) . . . . ?
N13 N14 C15 C16 -179.7(2) . . . . ?
Cu N14 C15 C16 1.6(3) . . . . ?
N14 C15 C16 N17 -0.1(4) . . . . ?
N14 C15 C16 C21 -179.7(3) . . . . ?
C21 C16 N17 C18 0.6(4) . . . . ?
C15 C16 N17 C18 -179.1(2) . . . . ?
C21 C16 N17 Cu 178.3(2) . . . . ?
C15 C16 N17 Cu -1.4(3) . . . . ?
C16 N17 C18 C19 0.5(4) . . . . ?
Cu N17 C18 C19 -176.8(2) . . . . ?
N17 C18 C19 C20 -1.6(4) . . . . ?
N17 C18 C19 C22 174.0(3) . . . . ?
C18 C19 C20 C21 1.5(4) . . . . ?
C22 C19 C20 C21 -173.9(3) . . . . ?
C19 C20 C21 C16 -0.5(4) . . . . ?
N17 C16 C21 C20 -0.6(4) . . . . ?
C15 C16 C21 C20 179.0(3) . . . . ?
C18 C19 C22 N23 142.4(3) . . . . ?
C20 C19 C22 N23 -42.4(4) . . . . ?
C19 C22 N23 C28 -69.1(3) . . . . ?
C19 C22 N23 C24 169.7(2) . . . . ?
C28 N23 C24 C25 57.3(4) . . . . ?
C22 N23 C24 C25 -179.9(3) . . . . ?
N23 C24 C25 O26 -57.2(4) . . . . ?
C24 C25 O26 C27 56.9(4) . . . . ?
C25 O26 C27 C28 -58.0(4) . . . . ?
C22 N23 C28 C27 179.4(3) . . . . ?
C24 N23 C28 C27 -58.8(4) . . . . ?
O26 C27 C28 N23 60.0(4) . . . . ?
C31 N1 C29 O1 -0.5(5) . . . . ?
C30 N1 C29 O1 179.5(3) . . . . ?
C33 N2 C32 O2 -2.3(11) . . . . ?
C37 N2 C32 O2 0.1(15) . . . . ?
C34 N2 C32 O2 -178.2(15) . . . . ?
C35 N2 C32 O2 -173.1(10) . . . . ?
C32 N2 C33 O3 -6.2(10) . . . . ?
C37 N2 C33 O3 176.7(17) . . . . ?
C34 N2 C33 O3 -1.5(16) . . . . ?
C35 N2 C33 O3 133(3) . . . . ?
C36 N2 C33 O3 174.8(10) . . . . ?
